data_7012879
loop_
_publ_author_name
'Pierre Thu\'ery'
'Bernardo Masci'

_publ_section_title
;
 Synthesis and crystal structure of 1:2 mixed uranyl/alkali metal ions
 (Li+, Na+, K+, Cs+) complexes of
 p-tert-butyltetrahomodioxacalix[4]arene
;
_journal_issue 12
_journal_name_full 'Dalton Trans.'
_journal_page_first 2411
_journal_page_last 2417
_journal_paper_doi 10.1039/b302233a
_journal_year 2003
_chemical_formula_sum 'C49 H82 Li2 O18 U'
_chemical_formula_weight 1211.06
_space_group_IT_number 14
_symmetry_cell_setting monoclinic
_symmetry_space_group_name_Hall '-P 2yn'
_symmetry_space_group_name_H-M 'P 1 21/n 1'
_atom_sites_solution_hydrogens geom
_atom_sites_solution_primary direct
_atom_sites_solution_secondary difmap
_audit_creation_method SHELXL-97
_cell_angle_alpha 90.00
_cell_angle_beta 98.597(6)
_cell_angle_gamma 90.00
_cell_formula_units_Z 4
_cell_length_a 12.5382(11)
_cell_length_b 19.656(2)
_cell_length_c 23.1000(19)
_cell_measurement_reflns_used 32084
_cell_measurement_temperature 100(2)
_cell_measurement_theta_max 25.68
_cell_measurement_theta_min 2.71
_cell_volume 5629.0(9)
_computing_cell_refinement 'DENZO-SMN (Otwinowski & Minor, 1997)'
_computing_data_collection 'Kappa-CCD software (Nonius B.V., 1998)'
_computing_data_reduction 'DENZO-SMN (Otwinowski & Minor, 1997)'
_computing_molecular_graphics 'SHELXTL (Sheldrick, 1999)'
_computing_publication_material 'SHELXTL (Sheldrick, 1999)'
_computing_structure_refinement 'SHELXL-97 (Sheldrick, 1997)'
_computing_structure_solution 'SHELXS-97 (Sheldrick, 1997)'
_diffrn_ambient_temperature 100(2)
_diffrn_measured_fraction_theta_full 0.984
_diffrn_measured_fraction_theta_max 0.984
_diffrn_measurement_device_type 'Nonius Kappa-CCD'
_diffrn_measurement_method '\f scans'
_diffrn_radiation_monochromator graphite
_diffrn_radiation_source 'fine-focus sealed tube'
_diffrn_radiation_type MoK\a
_diffrn_radiation_wavelength 0.71073
_diffrn_reflns_av_R_equivalents 0.0727
_diffrn_reflns_av_sigmaI/netI 0.1148
_diffrn_reflns_limit_h_max 15
_diffrn_reflns_limit_h_min -15
_diffrn_reflns_limit_k_max 23
_diffrn_reflns_limit_k_min -23
_diffrn_reflns_limit_l_max 27
_diffrn_reflns_limit_l_min -28
_diffrn_reflns_number 32084
_diffrn_reflns_theta_full 25.68
_diffrn_reflns_theta_max 25.68
_diffrn_reflns_theta_min 2.71
_diffrn_standards_decay_% 0
_diffrn_standards_interval_time 0
_exptl_absorpt_coefficient_mu 2.949
_exptl_absorpt_correction_T_max 0.745
_exptl_absorpt_correction_T_min 0.347
_exptl_absorpt_correction_type refdelf
_exptl_absorpt_process_details 'program DELABS from PLATON (Spek, 2000)'
_exptl_crystal_colour 'translucent light orange'
_exptl_crystal_density_diffrn 1.429
_exptl_crystal_density_meas ?
_exptl_crystal_description platelet
_exptl_crystal_F_000 2472
_exptl_crystal_size_max 0.35
_exptl_crystal_size_mid 0.25
_exptl_crystal_size_min 0.10
_refine_diff_density_max 1.064
_refine_diff_density_min -0.911
_refine_diff_density_rms 0.152
_refine_ls_extinction_method none
_refine_ls_goodness_of_fit_ref 1.015
_refine_ls_hydrogen_treatment constr
_refine_ls_matrix_type full
_refine_ls_number_parameters 646
_refine_ls_number_reflns 10526
_refine_ls_number_restraints 54
_refine_ls_restrained_S_all 1.015
_refine_ls_R_factor_all 0.1194
_refine_ls_R_factor_gt 0.0608
_refine_ls_shift/su_max 0.001
_refine_ls_shift/su_mean 0.000
_refine_ls_structure_factor_coef Fsqd
_refine_ls_weighting_details 'calc w=1/[\s^2^(Fo^2^)+(0.0686P)^2^+2.3200P] where P=(Fo^2^+2Fc^2^)/3'
_refine_ls_weighting_scheme calc
_refine_ls_wR_factor_gt 0.1346
_refine_ls_wR_factor_ref 0.1629
_reflns_number_gt 6449
_reflns_number_total 10526
_reflns_threshold_expression >2sigma(I)
_cod_data_source_file b302233a.txt
_cod_data_source_block 1
_cod_original_cell_volume 5629.2(9)
_cod_original_sg_symbol_H-M 'P 21/n'
_cod_database_code 7012879

loop_
_symmetry_equiv_pos_as_xyz
'x, y, z'
'-x+1/2, y+1/2, -z+1/2'
'-x, -y, -z'
'x-1/2, -y-1/2, z-1/2'

loop_
_atom_site_label
_atom_site_type_symbol
_atom_site_fract_x
_atom_site_fract_y
_atom_site_fract_z
_atom_site_U_iso_or_equiv
_atom_site_adp_type
_atom_site_occupancy
_atom_site_symmetry_multiplicity
_atom_site_calc_flag
_atom_site_refinement_flags
_atom_site_disorder_assembly
_atom_site_disorder_group
U U 0.85223(2) 0.323624(17) 0.992294(14) 0.03269(12) Uani 1 1 d . . .
Li1 Li 0.7889(12) 0.5067(9) 0.9912(8) 0.050(4) Uani 1 1 d . . .
Li2 Li 0.8147(15) 0.1355(10) 0.9806(9) 0.062(5) Uani 1 1 d U . .
O1 O 1.0274(4) 0.3184(3) 1.0339(3) 0.0369(14) Uani 1 1 d . . .
O2 O 0.8108(4) 0.3189(3) 1.0852(3) 0.0368(14) Uani 1 1 d . . .
O3 O 0.6010(5) 0.2426(3) 1.0454(3) 0.0408(15) Uani 1 1 d . . .
O4 O 0.6784(4) 0.3353(3) 0.9482(3) 0.0390(15) Uani 1 1 d . . .
O5 O 0.8952(4) 0.3341(3) 0.9000(3) 0.0372(15) Uani 1 1 d . . .
O6 O 1.1044(5) 0.2438(3) 0.9273(3) 0.0380(15) Uani 1 1 d . . .
O7 O 0.8585(5) 0.4148(3) 0.9984(3) 0.0395(15) Uani 1 1 d . . .
O8 O 0.8451(5) 0.2326(3) 0.9860(3) 0.0402(15) Uani 1 1 d . . .
O9 O 0.6421(5) 0.4719(4) 0.9620(3) 0.0526(18) Uani 1 1 d . . .
O10 O 0.8091(6) 0.5392(4) 1.0719(3) 0.0549(18) Uani 1 1 d . . .
O11 O 0.8705(5) 0.5575(3) 0.9436(3) 0.0532(18) Uani 1 1 d . . .
O12 O 0.9476(7) 0.0981(4) 1.0262(4) 0.078(2) Uani 1 1 d . . .
O13 O 0.8153(7) 0.1206(4) 0.8953(4) 0.078(2) Uani 1 1 d U . .
O14 O 0.6895(6) 0.1247(4) 1.0138(4) 0.067(2) Uani 1 1 d . . .
C1 C 1.1703(7) 0.2386(4) 1.0288(4) 0.035(2) Uani 1 1 d . . .
C2 C 1.0895(6) 0.2667(5) 1.0587(4) 0.033(2) Uani 1 1 d . . .
C3 C 1.0794(7) 0.2413(5) 1.1136(4) 0.041(2) Uani 1 1 d . . .
C4 C 1.1430(7) 0.1856(5) 1.1358(4) 0.040(2) Uani 1 1 d . . .
H4 H 1.1348 0.1685 1.1724 0.049 Uiso 1 1 calc R . .
C5 C 1.2180(7) 0.1548(5) 1.1053(4) 0.038(2) Uani 1 1 d . . .
C6 C 1.2311(6) 0.1837(5) 1.0519(4) 0.036(2) Uani 1 1 d . . .
H6 H 1.2823 0.1655 1.0311 0.044 Uiso 1 1 calc R . .
C7 C 1.2877(8) 0.0940(5) 1.1300(4) 0.046(2) Uani 1 1 d . . .
C8 C 1.2471(9) 0.0619(6) 1.1823(5) 0.069(3) Uani 1 1 d U . .
H8A H 1.2958 0.0265 1.1979 0.103 Uiso 1 1 calc R . .
H8B H 1.1767 0.0429 1.1702 0.103 Uiso 1 1 calc R . .
H8C H 1.2433 0.0958 1.2117 0.103 Uiso 1 1 calc R . .
C9 C 1.2872(9) 0.0388(6) 1.0825(5) 0.062(3) Uani 1 1 d U . .
H9C H 1.3138 0.0577 1.0491 0.094 Uiso 1 1 calc R . .
H9D H 1.2150 0.0225 1.0710 0.094 Uiso 1 1 calc R . .
H9E H 1.3327 0.0017 1.0978 0.094 Uiso 1 1 calc R . .
C10 C 1.4017(8) 0.1177(6) 1.1489(5) 0.062(3) Uani 1 1 d U . .
H10C H 1.4464 0.0793 1.1618 0.093 Uiso 1 1 calc R . .
H10D H 1.4032 0.1497 1.1804 0.093 Uiso 1 1 calc R . .
H10E H 1.4281 0.1391 1.1165 0.093 Uiso 1 1 calc R . .
C11 C 1.0115(6) 0.2785(5) 1.1526(4) 0.037(2) Uani 1 1 d . . .
H11C H 1.0535 0.2824 1.1913 0.044 Uiso 1 1 calc R . .
H11D H 0.9984 0.3242 1.1375 0.044 Uiso 1 1 calc R . .
C12 C 0.9050(7) 0.2474(5) 1.1592(4) 0.035(2) Uani 1 1 d . . .
C13 C 0.8097(7) 0.2692(5) 1.1260(4) 0.034(2) Uani 1 1 d . . .
C14 C 0.7110(7) 0.2418(5) 1.1376(4) 0.036(2) Uani 1 1 d . . .
C15 C 0.7104(7) 0.1921(5) 1.1798(4) 0.038(2) Uani 1 1 d . . .
H15A H 0.6445 0.1743 1.1864 0.046 Uiso 1 1 calc R . .
C16 C 0.8035(7) 0.1678(5) 1.2127(4) 0.040(2) Uani 1 1 d . . .
C17 C 0.8999(7) 0.1966(5) 1.2017(4) 0.038(2) Uani 1 1 d . . .
H17 H 0.9640 0.1815 1.2234 0.046 Uiso 1 1 calc R . .
C18 C 0.8043(8) 0.1106(5) 1.2587(4) 0.041(2) Uani 1 1 d . . .
C19 C 0.8597(9) 0.0474(6) 1.2389(5) 0.066(3) Uani 1 1 d . . .
H19A H 0.8249 0.0341 1.2007 0.099 Uiso 1 1 calc R . .
H19B H 0.8547 0.0110 1.2660 0.099 Uiso 1 1 calc R . .
H19C H 0.9342 0.0573 1.2374 0.099 Uiso 1 1 calc R . .
C20 C 0.6890(8) 0.0897(5) 1.2668(4) 0.048(3) Uani 1 1 d . . .
H20A H 0.6511 0.1286 1.2784 0.073 Uiso 1 1 calc R . .
H20B H 0.6923 0.0552 1.2964 0.073 Uiso 1 1 calc R . .
H20C H 0.6518 0.0722 1.2305 0.073 Uiso 1 1 calc R . .
C21 C 0.8603(8) 0.1346(6) 1.3183(4) 0.056(3) Uani 1 1 d . . .
H21A H 0.9353 0.1424 1.3165 0.085 Uiso 1 1 calc R . .
H21B H 0.8533 0.1005 1.3472 0.085 Uiso 1 1 calc R . .
H21C H 0.8275 0.1761 1.3287 0.085 Uiso 1 1 calc R . .
C22 C 0.6085(7) 0.2678(5) 1.1035(4) 0.036(2) Uani 1 1 d . . .
H22A H 0.5473 0.2524 1.1212 0.043 Uiso 1 1 calc R . .
H22B H 0.6086 0.3172 1.1033 0.043 Uiso 1 1 calc R . .
C23 C 0.5174(7) 0.2761(5) 1.0050(4) 0.039(2) Uani 1 1 d . . .
H23A H 0.5235 0.3251 1.0095 0.047 Uiso 1 1 calc R . .
H23B H 0.4467 0.2624 1.0130 0.047 Uiso 1 1 calc R . .
C24 C 0.5310(6) 0.2562(5) 0.9448(4) 0.033(2) Uani 1 1 d . . .
C25 C 0.6124(6) 0.2892(5) 0.9184(4) 0.034(2) Uani 1 1 d . . .
C26 C 0.6205(7) 0.2728(5) 0.8599(4) 0.040(2) Uani 1 1 d . . .
C27 C 0.5572(7) 0.2206(5) 0.8331(4) 0.039(2) Uani 1 1 d . . .
H27 H 0.5651 0.2092 0.7949 0.047 Uiso 1 1 calc R . .
C28 C 0.4818(7) 0.1838(5) 0.8598(4) 0.038(2) Uani 1 1 d . . .
C29 C 0.4695(7) 0.2059(5) 0.9161(4) 0.042(2) Uani 1 1 d . . .
H29 H 0.4170 0.1854 0.9347 0.051 Uiso 1 1 calc R . .
C30 C 0.4133(7) 0.1256(5) 0.8294(4) 0.039(2) Uani 1 1 d . . .
C31 C 0.4084(9) 0.0668(5) 0.8720(5) 0.055(3) Uani 1 1 d . . .
H31A H 0.4800 0.0506 0.8854 0.082 Uiso 1 1 calc R . .
H31B H 0.3657 0.0306 0.8526 0.082 Uiso 1 1 calc R . .
H31C H 0.3763 0.0822 0.9049 0.082 Uiso 1 1 calc R . .
C32 C 0.2988(8) 0.1528(5) 0.8083(5) 0.056(3) Uani 1 1 d . . .
H32A H 0.2575 0.1187 0.7851 0.083 Uiso 1 1 calc R . .
H32B H 0.3033 0.1929 0.7850 0.083 Uiso 1 1 calc R . .
H32C H 0.2644 0.1638 0.8415 0.083 Uiso 1 1 calc R . .
C33 C 0.4589(9) 0.0972(6) 0.7764(5) 0.060(3) Uani 1 1 d . . .
H33A H 0.5308 0.0806 0.7887 0.091 Uiso 1 1 calc R . .
H33B H 0.4605 0.1326 0.7479 0.091 Uiso 1 1 calc R . .
H33C H 0.4141 0.0606 0.7595 0.091 Uiso 1 1 calc R . .
C34 C 0.6927(7) 0.3131(4) 0.8259(4) 0.037(2) Uani 1 1 d . . .
H34A H 0.7106 0.3557 0.8464 0.044 Uiso 1 1 calc R . .
H34B H 0.6522 0.3242 0.7880 0.044 Uiso 1 1 calc R . .
C35 C 0.7969(7) 0.2786(5) 0.8164(4) 0.035(2) Uani 1 1 d . . .
C36 C 0.8943(7) 0.2924(5) 0.8534(4) 0.034(2) Uani 1 1 d . . .
C37 C 0.9892(6) 0.2650(5) 0.8387(4) 0.034(2) Uani 1 1 d . . .
C38 C 0.9868(7) 0.2174(5) 0.7927(4) 0.040(2) Uani 1 1 d . . .
H38 H 1.0513 0.1987 0.7850 0.048 Uiso 1 1 calc R . .
C39 C 0.8916(7) 0.1979(5) 0.7589(4) 0.039(2) Uani 1 1 d . . .
C40 C 0.7981(7) 0.2307(5) 0.7712(4) 0.038(2) Uani 1 1 d . . .
H40 H 0.7329 0.2201 0.7481 0.046 Uiso 1 1 calc R . .
C41 C 0.8852(7) 0.1429(5) 0.7119(4) 0.039(2) Uani 1 1 d . . .
C42 C 0.9968(8) 0.1132(6) 0.7081(4) 0.054(3) Uani 1 1 d . . .
H42A H 0.9913 0.0807 0.6768 0.081 Uiso 1 1 calc R . .
H42B H 1.0241 0.0910 0.7444 0.081 Uiso 1 1 calc R . .
H42C H 1.0450 0.1491 0.7009 0.081 Uiso 1 1 calc R . .
C43 C 0.8113(10) 0.0847(6) 0.7279(5) 0.066(3) Uani 1 1 d . . .
H43A H 0.7400 0.1021 0.7287 0.099 Uiso 1 1 calc R . .
H43B H 0.8398 0.0667 0.7657 0.099 Uiso 1 1 calc R . .
H43C H 0.8083 0.0492 0.6991 0.099 Uiso 1 1 calc R . .
C44 C 0.8368(8) 0.1719(6) 0.6522(4) 0.050(3) Uani 1 1 d . . .
H44A H 0.8821 0.2078 0.6416 0.076 Uiso 1 1 calc R . .
H44B H 0.7661 0.1895 0.6543 0.076 Uiso 1 1 calc R . .
H44C H 0.8319 0.1366 0.6232 0.076 Uiso 1 1 calc R . .
C45 C 1.0933(7) 0.2835(5) 0.8746(4) 0.040(2) Uani 1 1 d . . .
H45A H 1.1524 0.2741 0.8531 0.048 Uiso 1 1 calc R . .
H45B H 1.0942 0.3317 0.8840 0.048 Uiso 1 1 calc R . .
C46 C 1.1881(7) 0.2681(5) 0.9708(4) 0.038(2) Uani 1 1 d . . .
H46A H 1.1863 0.3174 0.9724 0.045 Uiso 1 1 calc R . .
H46B H 1.2578 0.2542 0.9616 0.045 Uiso 1 1 calc R . .
C47 C 0.6443(14) 0.0738(9) 1.0450(8) 0.116(6) Uani 1 1 d U . .
H47A H 0.6814 0.0317 1.0414 0.174 Uiso 1 1 calc R . .
H47B H 0.5694 0.0685 1.0294 0.174 Uiso 1 1 calc R . .
H47C H 0.6511 0.0865 1.0855 0.174 Uiso 1 1 calc R . .
O15 O 1.0362(7) 0.1120(5) 0.9261(4) 0.082(3) Uani 1 1 d U . .
C48 C 1.1045(14) 0.0664(9) 0.9036(8) 0.119(6) Uani 1 1 d U . .
H48A H 1.1242 0.0844 0.8680 0.178 Uiso 1 1 calc R . .
H48B H 1.0682 0.0237 0.8956 0.178 Uiso 1 1 calc R . .
H48C H 1.1683 0.0597 0.9316 0.178 Uiso 1 1 calc R . .
O16 O 0.9730(5) 0.4575(4) 0.8846(3) 0.0519(17) Uani 1 1 d . . .
C49 C 0.9400(10) 0.4724(7) 0.8244(5) 0.072(3) Uani 1 1 d . . .
H49C H 0.8649 0.4615 0.8138 0.108 Uiso 1 1 calc R . .
H49B H 0.9817 0.4457 0.8010 0.108 Uiso 1 1 calc R . .
H49A H 0.9510 0.5198 0.8175 0.108 Uiso 1 1 calc R . .
O17 O 0.5491(6) 0.4642(5) 1.0698(4) 0.080(3) Uani 1 1 d . . .
O18 O 0.7484(6) 0.4294(4) 1.1411(3) 0.0570(19) Uani 1 1 d . . .

loop_
_atom_site_aniso_label
_atom_site_aniso_U_11
_atom_site_aniso_U_22
_atom_site_aniso_U_33
_atom_site_aniso_U_23
_atom_site_aniso_U_13
_atom_site_aniso_U_12
U 0.02987(17) 0.03575(19) 0.03205(19) -0.00030(18) 0.00332(12) -0.00027(17)
Li1 0.038(8) 0.064(12) 0.047(10) -0.011(9) 0.003(7) 0.004(8)
Li2 0.061(8) 0.060(9) 0.067(9) -0.002(7) 0.016(7) -0.006(7)
O1 0.024(3) 0.046(4) 0.039(4) 0.001(3) -0.001(3) 0.005(3)
O2 0.035(3) 0.045(4) 0.031(3) 0.007(3) 0.008(3) 0.006(3)
O3 0.036(3) 0.047(4) 0.037(4) -0.005(3) -0.003(3) -0.001(3)
O4 0.030(3) 0.044(4) 0.042(4) -0.002(3) -0.001(3) 0.002(3)
O5 0.038(3) 0.045(4) 0.028(3) 0.002(3) 0.003(3) -0.002(3)
O6 0.034(3) 0.044(4) 0.033(4) 0.001(3) -0.002(3) -0.003(3)
O7 0.046(3) 0.037(3) 0.036(4) -0.001(3) 0.007(3) 0.001(3)
O8 0.052(4) 0.033(3) 0.036(4) 0.001(3) 0.006(3) -0.004(3)
O9 0.042(4) 0.049(4) 0.064(5) -0.006(4) 0.002(3) 0.002(3)
O10 0.067(4) 0.050(4) 0.049(4) -0.012(3) 0.010(4) 0.001(4)
O11 0.060(4) 0.048(4) 0.053(4) -0.003(3) 0.017(4) -0.006(3)
O12 0.084(6) 0.063(5) 0.087(6) 0.014(5) 0.013(5) 0.010(5)
O13 0.103(6) 0.064(5) 0.069(5) -0.013(4) 0.019(5) -0.023(4)
O14 0.076(5) 0.051(5) 0.077(6) 0.012(4) 0.019(5) -0.010(4)
C1 0.033(4) 0.032(5) 0.036(5) -0.006(4) -0.001(4) -0.005(4)
C2 0.028(4) 0.035(5) 0.034(5) 0.001(4) 0.002(4) -0.006(4)
C3 0.034(5) 0.054(6) 0.036(5) 0.002(5) 0.002(4) 0.000(4)
C4 0.037(5) 0.049(6) 0.033(5) 0.006(4) -0.003(4) -0.006(4)
C5 0.031(4) 0.040(5) 0.043(6) -0.001(4) 0.002(4) -0.002(4)
C6 0.024(4) 0.039(5) 0.046(6) -0.002(5) 0.006(4) 0.001(4)
C7 0.045(5) 0.048(6) 0.045(6) 0.010(5) 0.008(5) 0.005(5)
C8 0.065(6) 0.071(7) 0.070(7) 0.026(6) 0.009(5) 0.013(5)
C9 0.066(6) 0.051(6) 0.068(6) 0.003(5) 0.005(5) 0.014(5)
C10 0.053(5) 0.055(6) 0.074(7) 0.014(5) -0.003(5) 0.006(5)
C11 0.028(4) 0.052(6) 0.029(5) 0.003(4) 0.001(4) -0.001(4)
C12 0.034(5) 0.039(5) 0.031(5) -0.005(4) 0.002(4) 0.002(4)
C13 0.033(4) 0.041(5) 0.032(5) 0.000(4) 0.014(4) -0.006(4)
C14 0.044(5) 0.036(5) 0.027(5) 0.008(4) 0.000(4) -0.002(4)
C15 0.040(5) 0.047(6) 0.025(5) -0.003(4) 0.000(4) 0.000(4)
C16 0.040(5) 0.046(6) 0.031(5) -0.004(4) 0.003(4) -0.001(4)
C17 0.042(5) 0.041(6) 0.031(5) -0.001(4) 0.001(4) 0.007(4)
C18 0.047(5) 0.037(5) 0.040(6) 0.002(4) 0.008(5) 0.005(4)
C19 0.070(7) 0.057(8) 0.072(8) 0.002(6) 0.016(7) 0.010(6)
C20 0.053(6) 0.047(6) 0.044(6) 0.002(5) 0.001(5) -0.008(5)
C21 0.051(6) 0.083(9) 0.034(6) 0.013(6) 0.000(5) -0.014(6)
C22 0.032(4) 0.040(5) 0.036(5) -0.002(4) 0.007(4) -0.001(4)
C23 0.034(5) 0.045(6) 0.038(5) -0.003(4) 0.005(4) 0.003(4)
C24 0.028(4) 0.037(5) 0.032(5) 0.003(4) 0.004(4) 0.007(4)
C25 0.026(4) 0.038(5) 0.041(6) -0.003(4) 0.012(4) 0.002(4)
C26 0.032(5) 0.044(6) 0.042(6) -0.004(5) 0.005(4) 0.005(4)
C27 0.040(5) 0.040(6) 0.037(5) -0.001(4) 0.007(4) -0.002(4)
C28 0.030(4) 0.047(6) 0.035(5) 0.003(4) -0.003(4) 0.007(4)
C29 0.035(5) 0.046(6) 0.048(6) 0.006(5) 0.011(5) -0.008(4)
C30 0.034(5) 0.039(5) 0.042(6) -0.008(4) 0.000(4) -0.006(4)
C31 0.066(7) 0.055(7) 0.045(6) 0.002(5) 0.012(6) 0.003(6)
C32 0.044(5) 0.045(6) 0.072(8) -0.018(6) -0.012(5) -0.004(5)
C33 0.065(7) 0.055(7) 0.062(7) -0.022(6) 0.012(6) -0.008(6)
C34 0.036(4) 0.040(6) 0.033(5) 0.003(4) 0.000(4) 0.004(4)
C35 0.040(5) 0.036(5) 0.029(5) -0.001(4) 0.004(4) -0.004(4)
C36 0.033(4) 0.041(5) 0.025(5) 0.001(4) 0.002(4) 0.001(4)
C37 0.029(4) 0.044(6) 0.029(5) 0.003(4) 0.003(4) -0.003(4)
C38 0.032(5) 0.047(6) 0.044(6) 0.007(5) 0.010(4) 0.000(4)
C39 0.040(5) 0.046(6) 0.031(5) 0.001(4) 0.010(4) 0.000(4)
C40 0.028(4) 0.052(6) 0.035(5) 0.001(4) 0.003(4) -0.004(4)
C41 0.036(5) 0.039(5) 0.041(6) -0.001(4) 0.005(4) -0.003(4)
C42 0.055(6) 0.070(8) 0.038(6) -0.002(5) 0.010(5) 0.018(6)
C43 0.077(8) 0.052(7) 0.074(8) -0.019(6) 0.026(7) -0.022(6)
C44 0.044(5) 0.067(7) 0.037(5) -0.016(5) -0.004(4) 0.011(5)
C45 0.034(5) 0.045(6) 0.043(6) 0.003(5) 0.012(4) 0.005(4)
C46 0.033(5) 0.049(6) 0.030(5) 0.000(4) 0.006(4) 0.000(4)
C47 0.121(8) 0.111(8) 0.118(8) -0.003(6) 0.024(6) 0.000(6)
O15 0.091(5) 0.081(6) 0.073(5) -0.002(4) 0.009(5) -0.009(5)
C48 0.128(9) 0.114(9) 0.120(9) -0.003(8) 0.034(8) 0.005(8)
O16 0.055(4) 0.055(5) 0.045(4) -0.003(3) 0.005(3) 0.003(4)
C49 0.081(8) 0.075(9) 0.062(8) 0.004(7) 0.019(7) -0.001(7)
O17 0.068(5) 0.096(7) 0.073(6) 0.008(5) 0.000(4) 0.010(5)
O18 0.062(4) 0.057(5) 0.053(5) 0.001(4) 0.011(4) 0.005(4)

loop_
_atom_type_symbol
_atom_type_description
_atom_type_scat_dispersion_real
_atom_type_scat_dispersion_imag
_atom_type_scat_source
C C 0.0033 0.0016 'International Tables Vol C Tables 4.2.6.8 and 6.1.1.4'
H H 0.0000 0.0000 'International Tables Vol C Tables 4.2.6.8 and 6.1.1.4'
Li Li -0.0003 0.0001 'International Tables Vol C Tables 4.2.6.8 and 6.1.1.4'
O O 0.0106 0.0060 'International Tables Vol C Tables 4.2.6.8 and 6.1.1.4'
U U -9.6767 9.6646 'International Tables Vol C Tables 4.2.6.8 and 6.1.1.4'

loop_
_geom_angle_atom_site_label_1
_geom_angle_atom_site_label_2
_geom_angle_atom_site_label_3
_geom_angle
_geom_angle_site_symmetry_1
_geom_angle_site_symmetry_3
_geom_angle_publ_flag
O8 U O7 179.6(3) . . ?
O8 U O1 91.3(3) . . ?
O7 U O1 89.1(3) . . ?
O8 U O4 91.8(2) . . ?
O7 U O4 87.8(2) . . ?
O1 U O4 176.5(2) . . ?
O8 U O2 91.1(2) . . ?
O7 U O2 88.9(2) . . ?
O1 U O2 86.7(2) . . ?
O4 U O2 95.0(2) . . ?
O8 U O5 91.7(2) . . ?
O7 U O5 88.2(2) . . ?
O1 U O5 92.9(2) . . ?
O4 U O5 85.3(2) . . ?
O2 U O5 177.1(2) . . ?
O11 Li1 O10 112.2(9) . . ?
O11 Li1 O9 122.5(10) . . ?
O10 Li1 O9 114.8(8) . . ?
O11 Li1 O7 104.9(8) . . ?
O10 Li1 O7 102.9(9) . . ?
O9 Li1 O7 95.0(8) . . ?
O14 Li2 O8 104.8(10) . . ?
O14 Li2 O12 115.7(11) . . ?
O8 Li2 O12 101.0(9) . . ?
O14 Li2 O13 121.2(11) . . ?
O8 Li2 O13 100.2(9) . . ?
O12 Li2 O13 110.2(10) . . ?
C22 O3 C23 112.9(6) . . ?
C46 O6 C45 112.6(7) . . ?
C6 C1 C2 120.6(8) . . ?
C6 C1 C46 119.9(8) . . ?
C2 C1 C46 119.5(8) . . ?
O1 C2 C3 122.1(8) . . ?
O1 C2 C1 119.5(8) . . ?
C3 C2 C1 118.3(8) . . ?
C2 C3 C4 119.3(9) . . ?
C2 C3 C11 120.5(9) . . ?
C4 C3 C11 119.7(8) . . ?
C5 C4 C3 122.8(9) . . ?
C6 C5 C4 116.7(8) . . ?
C6 C5 C7 120.7(8) . . ?
C4 C5 C7 122.5(9) . . ?
C1 C6 C5 122.1(8) . . ?
C10 C7 C8 108.3(9) . . ?
C10 C7 C5 109.3(8) . . ?
C8 C7 C5 112.3(8) . . ?
C10 C7 C9 109.0(8) . . ?
C8 C7 C9 107.9(9) . . ?
C5 C7 C9 109.9(8) . . ?
C12 C11 C3 116.9(8) . . ?
C13 C12 C17 118.6(8) . . ?
C13 C12 C11 121.7(8) . . ?
C17 C12 C11 119.6(8) . . ?
O2 C13 C12 120.5(7) . . ?
O2 C13 C14 120.4(8) . . ?
C12 C13 C14 119.0(8) . . ?
C15 C14 C13 120.1(8) . . ?
C15 C14 C22 121.3(8) . . ?
C13 C14 C22 118.7(8) . . ?
C16 C15 C14 122.7(9) . . ?
C15 C16 C17 116.4(9) . . ?
C15 C16 C18 123.2(8) . . ?
C17 C16 C18 120.3(8) . . ?
C16 C17 C12 123.2(8) . . ?
C21 C18 C19 110.8(9) . . ?
C21 C18 C20 106.8(8) . . ?
C19 C18 C20 107.2(8) . . ?
C21 C18 C16 110.5(8) . . ?
C19 C18 C16 110.0(8) . . ?
C20 C18 C16 111.5(8) . . ?
O3 C22 C14 107.9(7) . . ?
O3 C23 C24 108.1(7) . . ?
C29 C24 C25 120.8(8) . . ?
C29 C24 C23 120.8(8) . . ?
C25 C24 C23 118.3(8) . . ?
O4 C25 C26 121.3(7) . . ?
O4 C25 C24 120.8(8) . . ?
C26 C25 C24 117.8(8) . . ?
C27 C26 C25 118.7(8) . . ?
C27 C26 C34 120.4(9) . . ?
C25 C26 C34 120.9(8) . . ?
C26 C27 C28 124.3(9) . . ?
C29 C28 C27 115.1(9) . . ?
C29 C28 C30 121.6(8) . . ?
C27 C28 C30 123.3(8) . . ?
C24 C29 C28 122.9(8) . . ?
C31 C30 C33 107.2(8) . . ?
C31 C30 C28 110.0(8) . . ?
C33 C30 C28 112.7(8) . . ?
C31 C30 C32 110.0(8) . . ?
C33 C30 C32 108.4(8) . . ?
C28 C30 C32 108.4(7) . . ?
C26 C34 C35 116.0(7) . . ?
C40 C35 C36 118.3(8) . . ?
C40 C35 C34 120.8(8) . . ?
C36 C35 C34 120.9(8) . . ?
O5 C36 C37 121.5(8) . . ?
O5 C36 C35 120.2(7) . . ?
C37 C36 C35 118.2(8) . . ?
C36 C37 C38 121.1(8) . . ?
C36 C37 C45 118.8(8) . . ?
C38 C37 C45 120.1(8) . . ?
C39 C38 C37 122.0(8) . . ?
C38 C39 C40 115.8(8) . . ?
C38 C39 C41 123.3(8) . . ?
C40 C39 C41 120.9(8) . . ?
C39 C40 C35 124.0(8) . . ?
C39 C41 C42 111.1(8) . . ?
C39 C41 C44 110.4(8) . . ?
C42 C41 C44 109.5(8) . . ?
C39 C41 C43 108.8(8) . . ?
C42 C41 C43 108.4(9) . . ?
C44 C41 C43 108.6(9) . . ?
O6 C45 C37 107.8(7) . . ?
O6 C46 C1 107.9(7) . . ?

loop_
_geom_bond_atom_site_label_1
_geom_bond_atom_site_label_2
_geom_bond_distance
_geom_bond_site_symmetry_2
_geom_bond_publ_flag
U O8 1.797(6) . ?
U O7 1.798(6) . ?
U O1 2.265(5) . ?
U O4 2.275(6) . ?
U O2 2.285(6) . ?
U O5 2.286(6) . ?
U Li1 3.685(18) . ?
U Li2 3.73(2) . ?
Li1 O11 1.894(19) . ?
Li1 O10 1.951(18) . ?
Li1 O9 1.985(17) . ?
Li1 O7 2.002(19) . ?
Li2 O14 1.859(19) . ?
Li2 O8 1.95(2) . ?
Li2 O12 1.97(2) . ?
Li2 O13 1.99(2) . ?
O1 C2 1.355(10) . ?
O2 C13 1.359(10) . ?
O2 O18 2.702(9) . ?
O3 C22 1.421(10) . ?
O3 C23 1.453(10) . ?
O3 O14 2.718(10) . ?
O4 C25 1.345(10) . ?
O4 O9 2.751(9) . ?
O5 C36 1.351(10) . ?
O5 O16 2.657(9) . ?
O6 C46 1.423(10) . ?
O6 C45 1.435(11) . ?
O6 O15 2.727(11) . ?
O7 O9 2.940(9) . ?
O9 O17 2.709(10) 3_667 ?
O9 O17 2.908(11) . ?
O10 O16 2.766(10) 3_767 ?
O10 O18 2.855(10) . ?
O11 O1 2.767(9) 3_767 ?
O11 O16 2.811(10) . ?
O12 O15 2.725(13) . ?
O13 O15 2.760(13) . ?
O14 C47 1.401(17) . ?
C1 C6 1.380(12) . ?
C1 C2 1.420(12) . ?
C1 C46 1.508(12) . ?
C2 C3 1.384(12) . ?
C3 C4 1.407(13) . ?
C3 C11 1.518(12) . ?
C4 C5 1.394(13) . ?
C5 C6 1.389(13) . ?
C5 C7 1.538(13) . ?
C7 C10 1.504(14) . ?
C7 C8 1.517(14) . ?
C7 C9 1.544(14) . ?
C11 C12 1.496(11) . ?
C12 C13 1.388(12) . ?
C12 C17 1.408(13) . ?
C13 C14 1.412(12) . ?
C14 C15 1.382(12) . ?
C14 C22 1.493(12) . ?
C15 C16 1.379(12) . ?
C16 C17 1.392(12) . ?
C16 C18 1.547(13) . ?
C18 C21 1.523(13) . ?
C18 C19 1.527(14) . ?
C18 C20 1.541(13) . ?
C23 C24 1.479(12) . ?
C24 C29 1.363(13) . ?
C24 C25 1.422(12) . ?
C25 C26 1.407(13) . ?
C26 C27 1.385(13) . ?
C26 C34 1.509(12) . ?
C27 C28 1.404(12) . ?
C28 C29 1.401(13) . ?
C28 C30 1.538(12) . ?
C30 C31 1.525(14) . ?
C30 C33 1.531(13) . ?
C30 C32 1.541(13) . ?
C34 C35 1.517(12) . ?
C35 C40 1.407(12) . ?
C35 C36 1.409(12) . ?
C36 C37 1.393(12) . ?
C37 C38 1.412(13) . ?
C37 C45 1.482(12) . ?
C38 C39 1.380(13) . ?
C39 C40 1.404(12) . ?
C39 C41 1.527(13) . ?
C41 C42 1.530(12) . ?
C41 C44 1.532(13) . ?
C41 C43 1.552(13) . ?
O15 C48 1.393(16) . ?
O16 C49 1.422(13) . ?
O16 O10 2.766(10) 3_767 ?
O17 O9 2.709(10) 3_667 ?
O17 O18 2.862(11) . ?
